data_4128924
loop_
_publ_author_name
'Yang, Jian'
'Dong, Chao-Chen'
'Chen, Xu-Lang'
'Sun, Xin'
'Wei, Jin-Yan'
'Xiang, Jun-Feng'
'Sessler, Jonathan L.'
'Gong, Han-Yuan'

_publ_section_title
;
 Excimer Disaggregation Enhanced Emission: A Fluorescence
 &quot;Turn-On&quot; Approach to Oxoanion Recognition.
;
_journal_issue 11
_journal_name_full 'Journal of the American Chemical Society'
_journal_page_first 4597
_journal_page_last 4612
_journal_paper_doi 10.1021/jacs.8b09021
_journal_volume 141
_journal_year 2019
_chemical_formula_sum 'C35 H35 F12 N11 O0.25 P2'
_chemical_formula_weight 903.68
_chemical_name_common
;
cyclo[1]N2,N6-bis(6-(1H-imidazol-1-yl)pyridin-2-yl)-N2,N6-dimethylpyridine-2,6-diamine[1](1,4-dimethylenebenzene)_ 2 PF6-_ 0.25 H2O
;
_space_group_IT_number 11
_space_group_name_Hall '-P 2yb'
_space_group_name_H-M_alt 'P 1 21/m 1'
_symmetry_cell_setting monoclinic
_symmetry_space_group_name_H-M 'P 1 21/m 1'
_atom_sites_solution_hydrogens geom
_atom_sites_solution_primary direct
_atom_sites_solution_secondary difmap
_audit_creation_method SHELXL-97
_cell_angle_alpha 90.00
_cell_angle_beta 100.31(3)
_cell_angle_gamma 90.00
_cell_formula_units_Z 2
_cell_length_a 8.5334(17)
_cell_length_b 16.264(3)
_cell_length_c 14.678(3)
_cell_measurement_reflns_used 1.41
_cell_measurement_temperature 173(2)
_cell_measurement_theta_max 3578
_cell_measurement_theta_min 25.00
_cell_volume 2004.2(7)
_computing_cell_refinement 'CrystalClear (Rigaku Inc., 2008)'
_computing_data_collection 'CrystalClear (Rigaku Inc., 2008)'
_computing_data_reduction 'CrystalClear (Rigaku Inc., 2008)'
_computing_structure_refinement 'SHELXL-97 (Sheldrick, 1997)'
_computing_structure_solution 'SHELXS-97 (Sheldrick, 1990)'
_diffrn_ambient_temperature 173(2)
_diffrn_detector_area_resol_mean 28.5714
_diffrn_measured_fraction_theta_full 0.977
_diffrn_measured_fraction_theta_max 0.977
_diffrn_measurement_device
;
Saturn724+ (2x2 bin mode)
;
_diffrn_measurement_method dtprofit.ref
_diffrn_radiation_monochromator graphite
_diffrn_radiation_source 'fine-focus sealed tube'
_diffrn_radiation_type MoK\a
_diffrn_radiation_wavelength 0.71073
_diffrn_reflns_av_R_equivalents 0.0564
_diffrn_reflns_av_sigmaI/netI 0.0499
_diffrn_reflns_limit_h_max 9
_diffrn_reflns_limit_h_min -9
_diffrn_reflns_limit_k_max 19
_diffrn_reflns_limit_k_min -19
_diffrn_reflns_limit_l_max 17
_diffrn_reflns_limit_l_min -17
_diffrn_reflns_number 15728
_diffrn_reflns_theta_full 25.00
_diffrn_reflns_theta_max 25.00
_diffrn_reflns_theta_min 1.41
_exptl_absorpt_coefficient_mu 0.208
_exptl_absorpt_correction_T_max 1.0000
_exptl_absorpt_correction_T_min 0.7909
_exptl_absorpt_correction_type multi-scan
_exptl_crystal_colour colorless
_exptl_crystal_density_diffrn 1.497
_exptl_crystal_density_method 'not measured'
_exptl_crystal_description block
_exptl_crystal_F_000 924
_exptl_crystal_size_max 0.210
_exptl_crystal_size_mid 0.060
_exptl_crystal_size_min 0.040
_refine_diff_density_max 0.351
_refine_diff_density_min -0.409
_refine_diff_density_rms 0.064
_refine_ls_extinction_coef 0.0021(4)
_refine_ls_extinction_expression Fc^*^=kFc[1+0.001xFc^2^\l^3^/sin(2\q)]^-1/4^
_refine_ls_extinction_method SHELXL
_refine_ls_goodness_of_fit_ref 1.040
_refine_ls_hydrogen_treatment constr
_refine_ls_matrix_type full
_refine_ls_number_parameters 292
_refine_ls_number_reflns 3578
_refine_ls_number_restraints 210
_refine_ls_restrained_S_all 1.032
_refine_ls_R_factor_all 0.0940
_refine_ls_R_factor_gt 0.0783
_refine_ls_shift/su_max 0.000
_refine_ls_shift/su_mean 0.000
_refine_ls_structure_factor_coef Fsqd
_refine_ls_weighting_details 'calc w=1/[\s^2^(Fo^2^)+(0.0200P)^2^+5.0000P] where P=(Fo^2^+2Fc^2^)/3'
_refine_ls_weighting_scheme calc
_refine_ls_wR_factor_gt 0.1390
_refine_ls_wR_factor_ref 0.1478
_reflns_number_gt 2919
_reflns_number_total 3578
_reflns_threshold_expression >2sigma(I)
_cod_data_source_file ja8b09021_si_007.cif
_cod_data_source_block a
_cod_depositor_comments
;
The following automatic conversions were performed:

data item '_exptl_absorpt_correction_type' value 'Multi-scan' was
changed to 'multi-scan' in accordance with the
/home/data/users/saulius/crontab/automatic-downloads/current/ACS/lib/dictionaries/cif_core.dic
dictionary named 'cif_core.dic' version 2.4.2 last updated on
2011-04-26.

data item '_symmetry_cell_setting' value 'Monoclinic' was changed to
'monoclinic' in accordance with the
/home/data/users/saulius/crontab/automatic-downloads/current/ACS/lib/dictionaries/cif_core.dic
dictionary named 'cif_core.dic' version 2.4.2 last updated on
2011-04-26.

Automatic conversion script
Id: cif_fix_values 6909 2019-04-08 15:41:33Z antanas 
;
_cod_original_sg_symbol_H-M P21/m
_cod_database_code 4128924

loop_
_symmetry_equiv_pos_as_xyz
'x, y, z'
'-x, y+1/2, -z'
'-x, -y, -z'
'x, -y-1/2, z'

loop_
_atom_site_label
_atom_site_type_symbol
_atom_site_fract_x
_atom_site_fract_y
_atom_site_fract_z
_atom_site_U_iso_or_equiv
_atom_site_adp_type
_atom_site_occupancy
_atom_site_symmetry_multiplicity
_atom_site_calc_flag
_atom_site_refinement_flags
P1 P 0.81269(13) 0.51507(8) 0.13887(7) 0.0476(3) Uani 1 1 d U
O1W O 0.303(3) 0.2500 0.3492(16) 0.086(6) Uani 0.25 2 d SPU
F1 F 0.7335(3) 0.59802(19) 0.16651(18) 0.0754(9) Uani 1 1 d U
F2 F 0.8584(3) 0.55813(17) 0.05009(17) 0.0666(8) Uani 1 1 d U
F3 F 0.7675(3) 0.4708(2) 0.22839(17) 0.0745(9) Uani 1 1 d U
F4 F 0.6458(3) 0.4870(2) 0.08067(17) 0.0763(9) Uani 1 1 d U
F5 F 0.9794(3) 0.54186(18) 0.19986(18) 0.0664(8) Uani 1 1 d U
F6 F 0.8915(3) 0.43197(17) 0.11185(18) 0.0645(8) Uani 1 1 d U
N1 N 0.8683(5) 0.7500 0.5202(3) 0.0433(12) Uani 1 2 d SU
N2 N 0.8817(4) 0.6082(2) 0.5314(2) 0.0470(9) Uani 1 1 d U
N3 N 0.6848(4) 0.5355(2) 0.4351(2) 0.0440(8) Uani 1 1 d U
N4 N 0.4874(4) 0.4716(2) 0.3317(2) 0.0438(8) Uani 1 1 d U
N5 N 0.3537(4) 0.5216(2) 0.2051(2) 0.0449(8) Uani 1 1 d U
N6 N 0.6322(8) 0.2500 0.3173(5) 0.0761(18) Uani 1 2 d SU
N7 N 0.1842(10) 0.2500 0.1861(6) 0.104(3) Uani 1 2 d SU
C1 C 0.8291(7) 0.7500 0.3299(4) 0.0443(14) Uani 1 2 d SU
H1A H 0.8139 0.7500 0.2656 0.053 Uiso 1 2 calc SR
C2 C 0.8402(5) 0.6758(3) 0.3771(3) 0.0462(10) Uani 1 1 d U
H2A H 0.8351 0.6259 0.3458 0.055 Uiso 1 1 calc R
C3 C 0.8591(5) 0.6789(3) 0.4730(3) 0.0423(10) Uani 1 1 d U
C4 C 0.9990(5) 0.6145(3) 0.6179(3) 0.0520(12) Uani 1 1 d U
H4A H 1.0035 0.5633 0.6508 0.078 Uiso 1 1 calc R
H4B H 0.9681 0.6576 0.6556 0.078 Uiso 1 1 calc R
H4C H 1.1020 0.6266 0.6035 0.078 Uiso 1 1 calc R
C5 C 0.7972(5) 0.5367(3) 0.5121(3) 0.0429(10) Uani 1 1 d U
C6 C 0.8243(5) 0.4684(3) 0.5715(3) 0.0484(11) Uani 1 1 d U
H6A H 0.9010 0.4701 0.6252 0.058 Uiso 1 1 calc R
C7 C 0.7347(5) 0.3993(3) 0.5483(3) 0.0551(12) Uani 1 1 d U
H7A H 0.7509 0.3535 0.5867 0.066 Uiso 1 1 calc R
C8 C 0.6194(5) 0.3963(3) 0.4680(3) 0.0523(11) Uani 1 1 d U
H8A H 0.5579 0.3497 0.4511 0.063 Uiso 1 1 calc R
C9 C 0.6027(5) 0.4664(3) 0.4156(3) 0.0441(10) Uani 1 1 d U
C10 C 0.4683(4) 0.5375(3) 0.2764(3) 0.0437(10) Uani 1 1 d U
H10A H 0.5258 0.5862 0.2864 0.052 Uiso 1 1 calc R
C11 C 0.3809(5) 0.4113(3) 0.2925(3) 0.0533(11) Uani 1 1 d U
H11A H 0.3692 0.3591 0.3162 0.064 Uiso 1 1 calc R
C12 C 0.2980(5) 0.4431(3) 0.2140(3) 0.0555(12) Uani 1 1 d U
H12A H 0.2178 0.4168 0.1731 0.067 Uiso 1 1 calc R
C13 C 0.3047(5) 0.5723(3) 0.1212(3) 0.0500(11) Uani 1 1 d U
H13A H 0.1944 0.5600 0.0956 0.060 Uiso 1 1 calc R
H13B H 0.3683 0.5564 0.0755 0.060 Uiso 1 1 calc R
C14 C 0.4259(5) 0.7072(3) 0.0925(3) 0.0501(11) Uani 1 1 d U
H14A H 0.4973 0.6790 0.0629 0.060 Uiso 1 1 calc R
C15 C 0.3207(5) 0.6633(3) 0.1363(3) 0.0440(10) Uani 1 1 d U
C16 C 0.2216(5) 0.7079(3) 0.1849(3) 0.0498(11) Uani 1 1 d U
H16A H 0.1548 0.6798 0.2178 0.060 Uiso 1 1 calc R
C17 C 0.7048(16) 0.2500 0.1576(7) 0.143(5) Uani 1 2 d SU
H17A H 0.8055 0.2772 0.1607 0.214 Uiso 0.50 1 calc PR
H17B H 0.6249 0.2785 0.1148 0.214 Uiso 0.50 1 calc PR
H17C H 0.7131 0.1944 0.1372 0.214 Uiso 0.50 1 calc PR
C18 C 0.6619(8) 0.2500 0.2470(5) 0.0557(17) Uani 1 2 d SU
C19 C 0.0572(12) 0.2500 0.0128(6) 0.117(4) Uani 1 2 d SU
H19A H 0.0133 0.3033 -0.0045 0.176 Uiso 0.50 1 calc PR
H19B H -0.0257 0.2094 0.0013 0.176 Uiso 0.50 1 calc PR
H19C H 0.1377 0.2373 -0.0231 0.176 Uiso 0.50 1 calc PR
C20 C 0.1278(11) 0.2500 0.1112(7) 0.085(3) Uani 1 2 d SU

loop_
_atom_site_aniso_label
_atom_site_aniso_U_11
_atom_site_aniso_U_22
_atom_site_aniso_U_33
_atom_site_aniso_U_23
_atom_site_aniso_U_13
_atom_site_aniso_U_12
P1 0.0357(6) 0.0709(8) 0.0341(6) -0.0030(5) 0.0003(4) 0.0072(6)
O1W 0.104(14) 0.058(11) 0.108(14) 0.000 0.053(12) 0.000
F1 0.0747(19) 0.092(2) 0.0551(16) -0.0132(15) -0.0008(14) 0.0405(17)
F2 0.0769(19) 0.0757(19) 0.0494(15) 0.0096(13) 0.0172(13) -0.0010(15)
F3 0.0587(17) 0.124(3) 0.0430(15) 0.0230(16) 0.0159(13) 0.0186(17)
F4 0.0377(15) 0.141(3) 0.0470(15) -0.0122(16) -0.0022(11) -0.0067(16)
F5 0.0419(15) 0.091(2) 0.0589(16) -0.0163(15) -0.0096(12) 0.0011(14)
F6 0.0607(17) 0.0649(18) 0.0706(18) -0.0096(14) 0.0188(14) 0.0045(14)
N1 0.032(3) 0.059(3) 0.036(3) 0.000 0.000(2) 0.000
N2 0.037(2) 0.063(2) 0.0364(18) 0.0055(16) -0.0063(14) 0.0008(17)
N3 0.0314(19) 0.058(2) 0.0406(19) 0.0003(16) 0.0019(14) 0.0047(16)
N4 0.0314(19) 0.051(2) 0.048(2) -0.0058(16) 0.0028(15) 0.0036(16)
N5 0.0311(19) 0.054(2) 0.0453(19) -0.0069(16) -0.0035(15) 0.0061(16)
N6 0.100(5) 0.053(4) 0.079(5) 0.000 0.027(4) 0.000
N7 0.109(6) 0.056(4) 0.123(6) 0.000 -0.047(5) 0.000
C1 0.037(3) 0.063(4) 0.030(3) 0.000 0.001(2) 0.000
C2 0.037(2) 0.062(3) 0.037(2) -0.002(2) 0.0004(17) -0.001(2)
C3 0.034(2) 0.054(3) 0.035(2) 0.0040(18) -0.0057(16) 0.0015(19)
C4 0.042(3) 0.074(3) 0.034(2) 0.007(2) -0.0084(18) -0.005(2)
C5 0.033(2) 0.059(3) 0.037(2) -0.0011(19) 0.0057(17) 0.0081(19)
C6 0.044(3) 0.061(3) 0.039(2) 0.001(2) 0.0062(19) 0.011(2)
C7 0.061(3) 0.057(3) 0.048(3) 0.001(2) 0.012(2) 0.010(2)
C8 0.050(3) 0.057(3) 0.051(3) -0.002(2) 0.012(2) 0.004(2)
C9 0.033(2) 0.061(3) 0.038(2) -0.0034(19) 0.0065(17) 0.008(2)
C10 0.030(2) 0.057(3) 0.041(2) -0.0061(19) -0.0001(17) -0.0011(19)
C11 0.039(3) 0.048(3) 0.069(3) -0.012(2) -0.002(2) 0.000(2)
C12 0.042(3) 0.046(3) 0.073(3) -0.016(2) -0.006(2) 0.002(2)
C13 0.041(2) 0.061(3) 0.043(2) -0.006(2) -0.0056(19) 0.002(2)
C14 0.035(2) 0.066(3) 0.047(2) -0.004(2) -0.0005(18) 0.003(2)
C15 0.033(2) 0.061(3) 0.033(2) -0.0036(18) -0.0087(16) -0.0003(19)
C16 0.047(3) 0.064(3) 0.036(2) -0.0003(19) 0.0042(19) 0.001(2)
C17 0.246(13) 0.116(8) 0.081(7) 0.000 0.068(8) 0.000
C18 0.060(4) 0.052(4) 0.052(4) 0.000 0.003(3) 0.000
C19 0.131(8) 0.094(7) 0.102(7) 0.000 -0.048(6) 0.000
C20 0.089(6) 0.049(4) 0.099(6) 0.000 -0.035(5) 0.000

loop_
_atom_type_symbol
_atom_type_description
_atom_type_scat_dispersion_real
_atom_type_scat_dispersion_imag
_atom_type_scat_source
C C 0.0033 0.0016 'International Tables Vol C Tables 4.2.6.8 and 6.1.1.4'
H H 0.0000 0.0000 'International Tables Vol C Tables 4.2.6.8 and 6.1.1.4'
N N 0.0061 0.0033 'International Tables Vol C Tables 4.2.6.8 and 6.1.1.4'
O O 0.0106 0.0060 'International Tables Vol C Tables 4.2.6.8 and 6.1.1.4'
F F 0.0171 0.0103 'International Tables Vol C Tables 4.2.6.8 and 6.1.1.4'
P P 0.1023 0.0942 'International Tables Vol C Tables 4.2.6.8 and 6.1.1.4'

loop_
_geom_angle_atom_site_label_1
_geom_angle_atom_site_label_2
_geom_angle_atom_site_label_3
_geom_angle
_geom_angle_site_symmetry_1
_geom_angle_site_symmetry_3
F2 P1 F4 90.78(15) . .
F2 P1 F6 89.61(15) . .
F4 P1 F6 90.02(16) . .
F2 P1 F1 90.76(16) . .
F4 P1 F1 89.99(17) . .
F6 P1 F1 179.64(17) . .
F2 P1 F5 90.83(16) . .
F4 P1 F5 178.39(17) . .
F6 P1 F5 89.87(15) . .
F1 P1 F5 90.11(16) . .
F2 P1 F3 179.46(17) . .
F4 P1 F3 89.32(16) . .
F6 P1 F3 89.86(16) . .
F1 P1 F3 89.78(16) . .
F5 P1 F3 89.07(15) . .
C3 N1 C3 118.9(5) 4_575 .
C5 N2 C3 123.4(3) . .
C5 N2 C4 119.2(3) . .
C3 N2 C4 117.4(3) . .
C9 N3 C5 117.6(4) . .
C10 N4 C11 108.4(4) . .
C10 N4 C9 123.9(4) . .
C11 N4 C9 127.6(4) . .
C10 N5 C12 109.0(4) . .
C10 N5 C13 127.5(4) . .
C12 N5 C13 123.0(4) . .
C2 C1 C2 121.0(5) 4_575 .
C2 C1 H1A 119.5 4_575 .
C2 C1 H1A 119.5 . .
C1 C2 C3 117.4(4) . .
C1 C2 H2A 121.3 . .
C3 C2 H2A 121.3 . .
N1 C3 C2 122.6(4) . .
N1 C3 N2 113.3(3) . .
C2 C3 N2 124.0(4) . .
N2 C4 H4A 109.5 . .
N2 C4 H4B 109.5 . .
H4A C4 H4B 109.5 . .
N2 C4 H4C 109.5 . .
H4A C4 H4C 109.5 . .
H4B C4 H4C 109.5 . .
N3 C5 N2 117.1(4) . .
N3 C5 C6 121.5(4) . .
N2 C5 C6 121.4(4) . .
C7 C6 C5 118.2(4) . .
C7 C6 H6A 120.9 . .
C5 C6 H6A 120.9 . .
C6 C7 C8 121.1(4) . .
C6 C7 H7A 119.4 . .
C8 C7 H7A 119.4 . .
C9 C8 C7 115.7(4) . .
C9 C8 H8A 122.2 . .
C7 C8 H8A 122.2 . .
N3 C9 C8 125.8(4) . .
N3 C9 N4 112.9(4) . .
C8 C9 N4 121.2(4) . .
N5 C10 N4 108.4(4) . .
N5 C10 H10A 125.8 . .
N4 C10 H10A 125.8 . .
C12 C11 N4 106.8(4) . .
C12 C11 H11A 126.6 . .
N4 C11 H11A 126.6 . .
C11 C12 N5 107.4(4) . .
C11 C12 H12A 126.3 . .
N5 C12 H12A 126.3 . .
N5 C13 C15 115.0(3) . .
N5 C13 H13A 108.5 . .
C15 C13 H13A 108.5 . .
N5 C13 H13B 108.5 . .
C15 C13 H13B 108.5 . .
H13A C13 H13B 107.5 . .
C15 C14 C14 120.9(3) . 4_575
C15 C14 H14A 119.6 . .
C14 C14 H14A 119.6 4_575 .
C14 C15 C16 117.9(4) . .
C14 C15 C13 119.2(4) . .
C16 C15 C13 122.6(4) . .
C16 C16 C15 121.1(3) 4_575 .
C16 C16 H16A 119.4 4_575 .
C15 C16 H16A 119.4 . .
C18 C17 H17A 109.5 . .
C18 C17 H17B 109.5 . .
H17A C17 H17B 109.5 . .
C18 C17 H17C 109.5 . .
H17A C17 H17C 109.5 . .
H17B C17 H17C 109.5 . .
N6 C18 C17 178.3(10) . .
C20 C19 H19A 109.5 . .
C20 C19 H19B 109.5 . .
H19A C19 H19B 109.5 . .
C20 C19 H19C 109.5 . .
H19A C19 H19C 109.5 . .
H19B C19 H19C 109.5 . .
N7 C20 C19 178.8(12) . .

loop_
_geom_bond_atom_site_label_1
_geom_bond_atom_site_label_2
_geom_bond_distance
_geom_bond_site_symmetry_2
P1 F2 1.588(3) .
P1 F4 1.590(3) .
P1 F6 1.591(3) .
P1 F1 1.594(3) .
P1 F5 1.600(3) .
P1 F3 1.604(3) .
N1 C3 1.344(5) 4_575
N1 C3 1.344(5) .
N2 C5 1.371(5) .
N2 C3 1.426(5) .
N2 C4 1.473(5) .
N3 C9 1.328(5) .
N3 C5 1.345(5) .
N4 C10 1.336(5) .
N4 C11 1.388(5) .
N4 C9 1.435(5) .
N5 C10 1.324(5) .
N5 C12 1.377(5) .
N5 C13 1.478(5) .
N6 C18 1.107(8) .
N7 C20 1.119(10) .
C1 C2 1.386(5) 4_575
C1 C2 1.386(5) .
C1 H1A 0.9300 .
C2 C3 1.388(5) .
C2 H2A 0.9300 .
C4 H4A 0.9600 .
C4 H4B 0.9600 .
C4 H4C 0.9600 .
C5 C6 1.406(6) .
C6 C7 1.367(6) .
C6 H6A 0.9300 .
C7 C8 1.395(6) .
C7 H7A 0.9300 .
C8 C9 1.368(6) .
C8 H8A 0.9300 .
C10 H10A 0.9300 .
C11 C12 1.343(6) .
C11 H11A 0.9300 .
C12 H12A 0.9300 .
C13 C15 1.499(6) .
C13 H13A 0.9700 .
C13 H13B 0.9700 .
C14 C15 1.391(6) .
C14 C14 1.392(9) 4_575
C14 H14A 0.9300 .
C15 C16 1.403(6) .
C16 C16 1.370(9) 4_575
C16 H16A 0.9300 .
C17 C18 1.423(11) .
C17 H17A 0.9600 .
C17 H17B 0.9600 .
C17 H17C 0.9600 .
C19 C20 1.462(11) .
C19 H19A 0.9600 .
C19 H19B 0.9600 .
C19 H19C 0.9600 .
